data_9015477
loop_
_publ_author_name
'Kampf, A. R.'
'Mills, S. J.'
'Housley, R. M.'
'Marty, J.'
'Thorne, B.'

_publ_section_title
;
 Lead-tellurium oxysalts from Otto Mountain near Baker, California: V.
 Timroseite, Pb2Cu2+5(Te6+O6)2(OH)2, and paratimroseite,
 Pb2Cu2+4(Te6+O6)2(H2O)2, two new tellurates with Te-Cu polyhedral sheets
;
_journal_name_full 'American Mineralogist'
_journal_page_first 1560
_journal_page_last 1568
_journal_paper_doi 10.2138/am.2010.3514
_journal_volume 95
_journal_year 2010
_chemical_compound_source 'Otto Mountain, Baker, California'
_chemical_formula_sum 'Cu2 H2 O7 Pb Te'
_chemical_name_mineral Paratimroseite
_space_group_IT_number 19
_symmetry_space_group_name_Hall 'P 2ac 2ab'
_symmetry_space_group_name_H-M 'P 21 21 21'
_cell_angle_alpha 90
_cell_angle_beta 90
_cell_angle_gamma 90
_cell_formula_units_Z 4
_cell_length_a 5.1943
_cell_length_b 9.6198
_cell_length_c 11.6746
_cell_volume 583.358
_database_code_amcsd 0017722
_exptl_crystal_density_diffrn 6.557
_cod_original_formula_sum 'Pb Cu2 Te O7 H2'
_cod_database_code 9015477

loop_
_space_group_symop_operation_xyz
x,y,z
-x,1/2+y,1/2-z
1/2+x,1/2-y,-z
1/2-x,-y,1/2+z

loop_
_atom_site_aniso_label
_atom_site_aniso_U_11
_atom_site_aniso_U_22
_atom_site_aniso_U_33
_atom_site_aniso_U_12
_atom_site_aniso_U_13
_atom_site_aniso_U_23
Pb 0.01820 0.02240 0.01920 0.00120 0.00040 0.00410
Cu1 0.00900 0.01570 0.01960 0.00070 -0.00110 0.00120
Cu2 0.00900 0.01590 0.01840 -0.00120 -0.00150 0.00050
Te 0.01000 0.01170 0.01550 0.00000 -0.00030 -0.00030
O1 0.01800 0.01500 0.01600 -0.00700 -0.01200 0.00200
O4 0.01800 0.00700 0.04100 -0.01000 0.00300 0.00500
O5 0.00700 0.03200 0.01200 0.00000 0.00000 -0.00300
O6 0.01800 0.02800 0.01100 0.00100 0.01000 -0.00200
Wat 0.04300 0.00800 0.02000 -0.00300 0.00800 -0.00500

loop_
_atom_site_label
_atom_site_fract_x
_atom_site_fract_y
_atom_site_fract_z
_atom_site_U_iso_or_equiv
_atom_site_type_symbol
_atom_site_attached_hydrogens
Pb 0.48658 0.37646 0.71849 0.01990 Pb 0
Cu1 0.38020 0.64420 0.54570 0.01480 Cu 0
Cu2 0.42050 0.35130 0.42220 0.01450 Cu 0
Te 0.89860 0.49499 0.49034 0.01240 Te 0
O1 0.60800 0.52910 0.39140 0.01600 O 0
O2 0.19500 0.47300 0.58700 0.01200 O 0
O3 0.54400 0.82220 0.53220 0.02300 O 0
O4 0.74100 0.31790 0.51880 0.02200 O 0
O5 0.41500 0.57150 0.86240 0.01700 O 0
O6 0.69600 0.56600 0.61930 0.01900 O 0
Wat 0.47300 0.74770 0.26040 0.02400 O 2

loop_
_cod_changelog_entry_id
_cod_changelog_entry_author
_cod_changelog_entry_date
_cod_changelog_entry_text
1
;cod-tools version 3.8.0
Id: cif_guess_AMCSD_atom_types 9574 2023-05-10 09:00:05Z saulius
;
2023-05-10T18:56:07+03:00
;Derived atom types and hydrogen counts
from atom names that follow the AMCSD naming convention
(Wat == water, O-H == hydroxyl).
;

loop_
_cod_related_entry_id
_cod_related_entry_database
_cod_related_entry_code
1 AMCSD 0017722
